data_9014310
loop_
_publ_author_name
'Boudjada, A.'

_publ_section_title
;
 Structure cristalline de l'orthophosphate monoacide de cuivre
 monohydrate Cu (H P O4) (H2 O)
 _cod_database_code 1008247
;
_journal_name_full 'Materials Research Bulletin'
_journal_page_first 1083
_journal_page_last 1090
_journal_paper_doi 10.1016/0025-5408(80)90070-7
_journal_volume 15
_journal_year 1980
_chemical_formula_sum 'Cu O5 P'
_space_group_IT_number 14
_symmetry_space_group_name_Hall '-P 2yab'
_symmetry_space_group_name_H-M 'P 1 21/a 1'
_cell_angle_alpha 90
_cell_angle_beta 94.16
_cell_angle_gamma 90
_cell_length_a 8.606
_cell_length_b 6.346
_cell_length_c 6.811
_cell_formula_units_Z 4
_cell_volume 370.994
_database_code_amcsd 0016169
_exptl_crystal_density_diffrn 3.124
_cod_duplicate_entry 1008247
_cod_original_formula_sum 'Cu P O5'
_cod_database_code 9014310
_amcsd_formula_title 'Cu H3 O5 P'

loop_
_space_group_symop_operation_xyz
x,y,z
1/2+x,1/2-y,z
1/2-x,1/2+y,-z
-x,-y,-z

loop_
_atom_site_label
_atom_site_fract_x
_atom_site_fract_y
_atom_site_fract_z
Cu1 0.00000 0.00000 0.00000
Cu2 0.00000 0.00000 0.50000
P1 0.23490 0.29890 0.22500
O1 0.13380 0.10270 0.22300
O2 0.34090 0.29720 0.05550
O3 0.32230 0.32110 0.42600
O4 0.12270 0.49600 0.19180
O5 0.41250 0.73380 0.32340

loop_
_cod_related_entry_id
_cod_related_entry_database
_cod_related_entry_code
1 AMCSD 0016169
